data_2228583
loop_
_publ_author_name
'Dai, Jing'
'Chen, Xin-Yuan'

_publ_section_title
;
 3-Cyanoanilinium iodide monohydrate
;
_journal_coeditor_code VM2061
_journal_issue 12
_journal_name_full 'Acta Crystallographica Section E'
_journal_page_first o3295
_journal_paper_doi 10.1107/S1600536810048294
_journal_volume 66
_journal_year 2010
_chemical_formula_iupac 'C7 H7 N2 +, I -, H2 O'
_chemical_formula_moiety 'C7 H7 N2 +, I -, H2 O'
_chemical_formula_sum 'C7 H9 I N2 O'
_chemical_formula_weight 264.06
_chemical_name_systematic
;
3-Cyanoanilinium iodide monohydrate
;
_space_group_IT_number 14
_symmetry_cell_setting monoclinic
_symmetry_space_group_name_Hall '-P 2ybc'
_symmetry_space_group_name_H-M 'P 1 21/c 1'
_atom_sites_solution_hydrogens geom
_atom_sites_solution_primary direct
_atom_sites_solution_secondary difmap
_audit_creation_method SHELXL-97
_cell_angle_alpha 90.00
_cell_angle_beta 115.39(3)
_cell_angle_gamma 90.00
_cell_formula_units_Z 4
_cell_length_a 8.0436(16)
_cell_length_b 16.603(3)
_cell_length_c 7.6746(15)
_cell_measurement_reflns_used 2117
_cell_measurement_temperature 298(2)
_cell_measurement_theta_max 27.48
_cell_measurement_theta_min 3.06
_cell_volume 925.9(4)
_computing_cell_refinement 'CrystalClear (Rigaku, 2005)'
_computing_data_collection 'CrystalClear (Rigaku, 2005)'
_computing_data_reduction 'CrystalClear (Rigaku, 2005)'
_computing_molecular_graphics 'SHELXTL (Sheldrick, 2008)'
_computing_publication_material 'SHELXTL (Sheldrick, 2008)'
_computing_structure_refinement 'SHELXL97 (Sheldrick, 2008)'
_computing_structure_solution 'SHELXS97 (Sheldrick, 2008)'
_diffrn_ambient_temperature 298(2)
_diffrn_detector_area_resol_mean 13.6612
_diffrn_measured_fraction_theta_full 0.999
_diffrn_measured_fraction_theta_max 0.999
_diffrn_measurement_device_type 'Rigaku Mercury2'
_diffrn_measurement_method 'CCD profile fitting'
_diffrn_radiation_monochromator graphite
_diffrn_radiation_source 'fine-focus sealed tube'
_diffrn_radiation_type MoK\a
_diffrn_radiation_wavelength 0.71073
_diffrn_reflns_av_R_equivalents 0.0408
_diffrn_reflns_av_sigmaI/netI 0.0289
_diffrn_reflns_limit_h_max 10
_diffrn_reflns_limit_h_min -10
_diffrn_reflns_limit_k_max 21
_diffrn_reflns_limit_k_min -21
_diffrn_reflns_limit_l_max 9
_diffrn_reflns_limit_l_min -9
_diffrn_reflns_number 9455
_diffrn_reflns_theta_full 27.48
_diffrn_reflns_theta_max 27.48
_diffrn_reflns_theta_min 3.06
_exptl_absorpt_coefficient_mu 3.408
_exptl_absorpt_correction_T_max 1.000
_exptl_absorpt_correction_T_min 0.910
_exptl_absorpt_correction_type multi-scan
_exptl_absorpt_process_details '(CrystalClear; Rigaku, 2005)'
_exptl_crystal_colour Colorless
_exptl_crystal_density_diffrn 1.894
_exptl_crystal_density_method 'not measured'
_exptl_crystal_description block
_exptl_crystal_F_000 504
_exptl_crystal_size_max 0.10
_exptl_crystal_size_mid 0.03
_exptl_crystal_size_min 0.03
_refine_diff_density_max 0.717
_refine_diff_density_min -0.891
_refine_ls_extinction_coef 0.0824(16)
_refine_ls_extinction_expression Fc^*^=kFc[1+0.001xFc^2^\l^3^/sin(2\q)]^-1/4^
_refine_ls_extinction_method 'SHELXL97 (Sheldrick, 2008)'
_refine_ls_goodness_of_fit_ref 1.210
_refine_ls_hydrogen_treatment constr
_refine_ls_matrix_type full
_refine_ls_number_parameters 102
_refine_ls_number_reflns 2117
_refine_ls_number_restraints 0
_refine_ls_restrained_S_all 1.210
_refine_ls_R_factor_all 0.0314
_refine_ls_R_factor_gt 0.0285
_refine_ls_shift/su_max 0.000
_refine_ls_shift/su_mean 0.000
_refine_ls_structure_factor_coef Fsqd
_refine_ls_weighting_details 'calc w=1/[\s^2^(Fo^2^)+(0.0103P)^2^+0.9565P] where P=(Fo^2^+2Fc^2^)/3'
_refine_ls_weighting_scheme calc
_refine_ls_wR_factor_gt 0.0603
_refine_ls_wR_factor_ref 0.0613
_reflns_number_gt 1978
_reflns_number_total 2117
_reflns_threshold_expression I>2sigma(I)
_cod_data_source_file vm2061.cif
_cod_data_source_block I
_cod_original_cell_volume 925.9(3)
_cod_original_sg_symbol_H-M 'P 21/c'
_cod_database_code 2228583
_cod_database_fobs_code 2228583

loop_
_symmetry_equiv_pos_as_xyz
'x, y, z'
'-x, y+1/2, -z+1/2'
'-x, -y, -z'
'x, -y-1/2, z-1/2'

loop_
_atom_site_type_symbol
_atom_site_label
_atom_site_fract_x
_atom_site_fract_y
_atom_site_fract_z
_atom_site_U_iso_or_equiv
_atom_site_adp_type
_atom_site_calc_flag
_atom_site_refinement_flags
_atom_site_occupancy
_atom_site_disorder_assembly
_atom_site_disorder_group
N N1 1.0275(3) 0.37559(16) 0.8592(4) 0.0332(6) Uani d . 1 . .
H H1A 0.9606 0.4146 0.8775 0.050 Uiso calc R 1 . .
H H1B 1.0861 0.3949 0.7927 0.050 Uiso calc R 1 . .
H H1C 1.1093 0.3575 0.9730 0.050 Uiso calc R 1 . .
N N2 0.3209(4) 0.3013(2) 0.2122(4) 0.0483(8) Uani d . 1 . .
C C1 0.4542(4) 0.2842(2) 0.3388(4) 0.0350(7) Uani d . 1 . .
C C2 0.6270(4) 0.26503(19) 0.4998(4) 0.0288(6) Uani d . 1 . .
C C3 0.6773(4) 0.18539(19) 0.5508(5) 0.0343(7) Uani d . 1 . .
H H3 0.5995 0.1436 0.4829 0.041 Uiso calc R 1 . .
C C4 0.8443(4) 0.1692(2) 0.7037(5) 0.0365(7) Uani d . 1 . .
H H4 0.8788 0.1161 0.7394 0.044 Uiso calc R 1 . .
C C5 0.9614(4) 0.23118(18) 0.8048(4) 0.0306(6) Uani d . 1 . .
H H5 1.0747 0.2200 0.9065 0.037 Uiso calc R 1 . .
C C6 0.9070(4) 0.30971(17) 0.7520(4) 0.0257(6) Uani d . 1 . .
C C7 0.7422(4) 0.32826(19) 0.6002(4) 0.0294(6) Uani d . 1 . .
H H7 0.7085 0.3815 0.5653 0.035 Uiso calc R 1 . .
O O1W 0.2139(3) 0.49557(16) 0.1596(4) 0.0488(6) Uani d . 1 . .
H H1WA 0.2348 0.4707 0.2806 0.073 Uiso d R 1 . .
H H1WB 0.3325 0.5071 0.1742 0.073 Uiso d R 1 . .
I I1 0.30166(3) 0.451061(14) 0.64728(3) 0.04440(13) Uani d . 1 . .

loop_
_atom_site_aniso_label
_atom_site_aniso_U_11
_atom_site_aniso_U_22
_atom_site_aniso_U_33
_atom_site_aniso_U_12
_atom_site_aniso_U_13
_atom_site_aniso_U_23
N1 0.0275(13) 0.0362(14) 0.0302(13) -0.0081(10) 0.0067(10) -0.0028(11)
N2 0.0317(15) 0.060(2) 0.0379(15) 0.0013(13) 0.0001(13) -0.0064(14)
C1 0.0271(15) 0.0425(18) 0.0300(16) -0.0034(13) 0.0073(13) -0.0073(13)
C2 0.0214(13) 0.0374(16) 0.0244(14) -0.0004(12) 0.0068(11) -0.0034(12)
C3 0.0298(15) 0.0344(16) 0.0380(16) -0.0077(12) 0.0139(13) -0.0100(13)
C4 0.0361(16) 0.0293(16) 0.0391(17) 0.0031(13) 0.0116(14) 0.0000(13)
C5 0.0244(14) 0.0367(16) 0.0277(14) 0.0035(12) 0.0083(12) 0.0028(12)
C6 0.0217(13) 0.0311(15) 0.0231(13) -0.0054(11) 0.0086(11) -0.0033(11)
C7 0.0258(14) 0.0307(15) 0.0278(14) 0.0013(11) 0.0079(11) 0.0014(11)
O1W 0.0377(13) 0.0442(14) 0.0516(15) -0.0006(11) 0.0070(11) -0.0055(11)
I1 0.03749(16) 0.04184(17) 0.05167(18) 0.00206(9) 0.01702(12) 0.01218(10)

loop_
_atom_type_symbol
_atom_type_description
_atom_type_scat_dispersion_real
_atom_type_scat_dispersion_imag
_atom_type_scat_source
C C 0.0033 0.0016 'International Tables Vol C Tables 4.2.6.8 and 6.1.1.4'
H H 0.0000 0.0000 'International Tables Vol C Tables 4.2.6.8 and 6.1.1.4'
I I -0.4742 1.8119 'International Tables Vol C Tables 4.2.6.8 and 6.1.1.4'
N N 0.0061 0.0033 'International Tables Vol C Tables 4.2.6.8 and 6.1.1.4'
O O 0.0106 0.0060 'International Tables Vol C Tables 4.2.6.8 and 6.1.1.4'

loop_
_geom_angle_atom_site_label_1
_geom_angle_atom_site_label_2
_geom_angle_atom_site_label_3
_geom_angle_site_symmetry_1
_geom_angle_site_symmetry_3
_geom_angle
_geom_angle_publ_flag
C6 N1 H1A . . 109.5 ?
C6 N1 H1B . . 109.5 ?
H1A N1 H1B . . 109.5 ?
C6 N1 H1C . . 109.5 ?
H1A N1 H1C . . 109.5 ?
H1B N1 H1C . . 109.5 ?
N2 C1 C2 . . 178.0(4) ?
C3 C2 C7 . . 121.1(3) ?
C3 C2 C1 . . 120.5(3) ?
C7 C2 C1 . . 118.3(3) ?
C4 C3 C2 . . 119.0(3) ?
C4 C3 H3 . . 120.5 ?
C2 C3 H3 . . 120.5 ?
C3 C4 C5 . . 120.8(3) ?
C3 C4 H4 . . 119.6 ?
C5 C4 H4 . . 119.6 ?
C6 C5 C4 . . 118.9(3) ?
C6 C5 H5 . . 120.5 ?
C4 C5 H5 . . 120.5 ?
C7 C6 C5 . . 122.0(3) ?
C7 C6 N1 . . 118.5(3) ?
C5 C6 N1 . . 119.5(3) ?
C6 C7 C2 . . 118.1(3) ?
C6 C7 H7 . . 120.9 ?
C2 C7 H7 . . 120.9 ?
H1WA O1W H1WB . . 103.1 ?

loop_
_geom_bond_atom_site_label_1
_geom_bond_atom_site_label_2
_geom_bond_site_symmetry_2
_geom_bond_distance
_geom_bond_publ_flag
N1 C6 . 1.459(4) ?
N1 H1A . 0.8900 ?
N1 H1B . 0.8900 ?
N1 H1C . 0.8900 ?
N2 C1 . 1.132(4) ?
C1 C2 . 1.444(4) ?
C2 C3 . 1.389(4) ?
C2 C7 . 1.394(4) ?
C3 C4 . 1.380(4) ?
C3 H3 . 0.9300 ?
C4 C5 . 1.386(4) ?
C4 H4 . 0.9300 ?
C5 C6 . 1.380(4) ?
C5 H5 . 0.9300 ?
C6 C7 . 1.373(4) ?
C7 H7 . 0.9300 ?
O1W H1WA . 0.9626 ?
O1W H1WB . 0.9316 ?

loop_
_geom_hbond_atom_site_label_D
_geom_hbond_atom_site_label_H
_geom_hbond_atom_site_label_A
_geom_hbond_site_symmetry_A
_geom_hbond_distance_DH
_geom_hbond_distance_HA
_geom_hbond_distance_DA
_geom_hbond_angle_DHA
N1 H1C N2 1_656 0.89 2.11 2.991(4) 169.4
N1 H1A O1W 3_666 0.89 1.98 2.850(4) 164.2
N1 H1B I1 1_655 0.89 2.60 3.487(3) 171.4
O1W H1WB I1 3_666 0.93 2.75 3.635(3) 159.1
O1W H1WA I1 . 0.96 2.65 3.576(3) 161.7

loop_
_cod_related_entry_id
_cod_related_entry_database
_cod_related_entry_code
1 ChemSpider 30656395
